data_4122551
loop_
_publ_author_name
'Bagchi, Vivek'
'Paraskevopoulou, Patrina'
'Das, Purak'
'Chi, Lingyu'
'Wang, Qiuwen'
'Choudhury, Amitava'
'Mathieson, Jennifer S.'
'Cronin, Leroy'
'Pardue, Daniel B.'
'Cundari, Thomas R.'
'Mitrikas, George'
'Sanakis, Yiannis'
'Stavropoulos, Pericles'

_publ_section_title
;
 A Versatile Tripodal Cu(I) Reagent for C-N Bond Construction via
 Nitrene-Transfer Chemistry: Catalytic Perspectives and Mechanistic
 Insights on C-H Aminations/Amidinations and Olefin Aziridinations.
;
_journal_issue 32
_journal_name_full 'Journal of the American Chemical Society'
_journal_page_first 11362
_journal_page_last 11381
_journal_paper_doi 10.1021/ja503869j
_journal_volume 136
_journal_year 2014
_chemical_formula_moiety 'C12 H19 N O2 S'
_chemical_formula_sum 'C12 H19 N O2 S'
_chemical_formula_weight 241.34
_chemical_name_systematic
; 
 ? 
;
_space_group_IT_number 15
_symmetry_cell_setting monoclinic
_symmetry_space_group_name_Hall '-C 2yc'
_symmetry_space_group_name_H-M 'C 1 2/c 1'
_atom_sites_solution_hydrogens geom
_atom_sites_solution_primary direct
_atom_sites_solution_secondary difmap
_audit_creation_method SHELXL-97
_cell_angle_alpha 90.00
_cell_angle_beta 91.434(8)
_cell_angle_gamma 90.00
_cell_formula_units_Z 8
_cell_length_a 10.788(6)
_cell_length_b 11.060(6)
_cell_length_c 22.393(13)
_cell_measurement_reflns_used 1016
_cell_measurement_temperature 298(2)
_cell_measurement_theta_max 23.13
_cell_measurement_theta_min 2.64
_cell_volume 2671(3)
_computing_cell_refinement 'Bruker SAINT (Bruker, 2008)'
_computing_data_collection 'Bruker SMART (Bruker, 2001)'
_computing_data_reduction 'Bruker SAINT'
_computing_molecular_graphics 'Bruker SHELXTL'
_computing_publication_material 'Bruker SHELXTL'
_computing_structure_refinement 'SHELXL-97 (Sheldrick, 2008)'
_computing_structure_solution 'SHELXS-97 (Sheldrick, 2008)'
_diffrn_ambient_temperature 298(2)
_diffrn_measured_fraction_theta_full 0.992
_diffrn_measured_fraction_theta_max 0.992
_diffrn_measurement_device_type 'Smart-Apex CCD area detector'
_diffrn_measurement_method 'phi and omega scans'
_diffrn_radiation_monochromator graphite
_diffrn_radiation_source 'fine-focus sealed tube'
_diffrn_radiation_type MoK\a
_diffrn_radiation_wavelength 0.71073
_diffrn_reflns_av_R_equivalents 0.0428
_diffrn_reflns_av_sigmaI/netI 0.0445
_diffrn_reflns_limit_h_max 14
_diffrn_reflns_limit_h_min -14
_diffrn_reflns_limit_k_max 14
_diffrn_reflns_limit_k_min -14
_diffrn_reflns_limit_l_max 29
_diffrn_reflns_limit_l_min -29
_diffrn_reflns_number 12110
_diffrn_reflns_theta_full 28.33
_diffrn_reflns_theta_max 28.33
_diffrn_reflns_theta_min 1.82
_exptl_absorpt_coefficient_mu 0.230
_exptl_absorpt_correction_T_max 0.9909
_exptl_absorpt_correction_T_min 0.9555
_exptl_absorpt_correction_type multi-scan
_exptl_absorpt_process_details '(SADABS; Bruker, 2008)'
_exptl_crystal_colour colorless
_exptl_crystal_density_diffrn 1.200
_exptl_crystal_density_method 'not measured'
_exptl_crystal_description brokenpiece
_exptl_crystal_F_000 1040
_exptl_crystal_size_max 0.20
_exptl_crystal_size_mid 0.04
_exptl_crystal_size_min 0.04
_refine_diff_density_max 0.989
_refine_diff_density_min -0.680
_refine_diff_density_rms 0.107
_refine_ls_extinction_method none
_refine_ls_goodness_of_fit_ref 1.095
_refine_ls_hydrogen_treatment constr
_refine_ls_matrix_type full
_refine_ls_number_parameters 150
_refine_ls_number_reflns 3314
_refine_ls_number_restraints 150
_refine_ls_restrained_S_all 1.138
_refine_ls_R_factor_all 0.1140
_refine_ls_R_factor_gt 0.0855
_refine_ls_shift/su_max 0.000
_refine_ls_shift/su_mean 0.000
_refine_ls_structure_factor_coef Fsqd
_refine_ls_weighting_details 'calc w=1/[\s^2^(Fo^2^)+(0.1624P)^2^+2.8434P] where P=(Fo^2^+2Fc^2^)/3'
_refine_ls_weighting_scheme calc
_refine_ls_wR_factor_gt 0.2461
_refine_ls_wR_factor_ref 0.2807
_reflns_number_gt 2331
_reflns_number_total 3314
_reflns_threshold_expression >2sigma(I)
_cod_data_source_file Isopentane_NHTs.cif
_cod_data_source_block sad
_cod_depositor_comments
;
The following automatic conversions were performed:

'_symmetry_cell_setting' value 'Monoclinic' changed to 'monoclinic'
according to
/usr/data/users/saulius/crontab/automatic-downloads/current/ACS/lib/dictionaries/cif_core.dic
dictionary named 'cif_core.dic' version 2.4.2 from
2011-04-26.

'_exptl_absorpt_correction_type' value 'Multi-scan'
changed to 'multi-scan' according to
/usr/data/users/saulius/crontab/automatic-downloads/current/ACS/lib/dictionaries/cif_core.dic
dictionary named 'cif_core.dic' version 2.4.2 from 2011-04-26.

Automatic conversion script
Id: cif_fix_values 2281 2013-09-26 08:29:07Z andrius 
;
_cod_original_sg_symbol_H-M C2/c
_cod_database_code 4122551

loop_
_symmetry_equiv_pos_as_xyz
'x, y, z'
'-x, y, -z+1/2'
'x+1/2, y+1/2, z'
'-x+1/2, y+1/2, -z+1/2'
'-x, -y, -z'
'x, -y, z-1/2'
'-x+1/2, -y+1/2, -z'
'x+1/2, -y+1/2, z-1/2'

loop_
_atom_site_label
_atom_site_type_symbol
_atom_site_fract_x
_atom_site_fract_y
_atom_site_fract_z
_atom_site_U_iso_or_equiv
_atom_site_adp_type
_atom_site_occupancy
_atom_site_symmetry_multiplicity
_atom_site_calc_flag
_atom_site_refinement_flags
C1 C 0.8044(5) 0.3487(5) 0.16150(19) 0.0878(17) Uani 1 1 d DU
C2 C 0.7164(5) 0.3310(6) 0.2114(2) 0.0908(18) Uani 1 1 d U
H2A H 0.6617 0.2633 0.2028 0.109 Uiso 1 1 calc R
H2B H 0.7618 0.3148 0.2485 0.109 Uiso 1 1 calc R
C3 C 0.6465(12) 0.4398(12) 0.2163(6) 0.210(5) Uani 1 1 d U
H3A H 0.5888 0.4318 0.2480 0.315 Uiso 1 1 calc R
H3B H 0.6020 0.4548 0.1794 0.315 Uiso 1 1 calc R
H3C H 0.7016 0.5061 0.2249 0.315 Uiso 1 1 calc R
C4 C 0.8653(8) 0.2127(7) 0.1508(5) 0.197(4) Uani 1 1 d DU
H4A H 0.9234 0.2166 0.1191 0.295 Uiso 1 1 calc R
H4B H 0.8005 0.1565 0.1403 0.295 Uiso 1 1 calc R
H4C H 0.9072 0.1864 0.1869 0.295 Uiso 1 1 calc R
C5 C 0.7510(8) 0.3900(10) 0.1045(3) 0.183(4) Uani 1 1 d DU
H5A H 0.7150 0.4686 0.1095 0.274 Uiso 1 1 calc R
H5B H 0.6882 0.3342 0.0911 0.274 Uiso 1 1 calc R
H5C H 0.8149 0.3945 0.0755 0.274 Uiso 1 1 calc R
N1 N 0.9037(3) 0.4291(3) 0.18379(12) 0.0518(8) Uani 1 1 d U
H1A H 0.9018 0.4463 0.2212 0.062 Uiso 1 1 calc R
S1 S 1.01458(8) 0.48887(8) 0.14836(4) 0.0440(3) Uani 1 1 d U
O1 O 1.1037(3) 0.5254(3) 0.19360(13) 0.0621(8) Uani 1 1 d U
O2 O 1.0534(3) 0.4086(2) 0.10214(13) 0.0635(8) Uani 1 1 d U
C6 C 0.9604(3) 0.6216(3) 0.11359(12) 0.0355(7) Uani 1 1 d U
C7 C 0.8984(4) 0.7082(4) 0.14637(16) 0.0572(10) Uani 1 1 d U
H7A H 0.8839 0.6946 0.1866 0.069 Uiso 1 1 calc R
C8 C 0.8590(4) 0.8122(4) 0.1204(2) 0.0686(12) Uani 1 1 d U
H8A H 0.8187 0.8699 0.1431 0.082 Uiso 1 1 calc R
C9 C 0.8782(3) 0.8340(4) 0.0597(2) 0.0571(10) Uani 1 1 d U
C10 C 0.9397(4) 0.7480(4) 0.02726(15) 0.0543(9) Uani 1 1 d U
H10A H 0.9532 0.7614 -0.0131 0.065 Uiso 1 1 calc R
C11 C 0.9815(4) 0.6423(3) 0.05362(14) 0.0458(8) Uani 1 1 d U
H11A H 1.0236 0.5853 0.0313 0.055 Uiso 1 1 calc R
C12 C 0.8319(5) 0.9485(5) 0.0307(3) 0.0950(19) Uani 1 1 d U
H12A H 0.8529 0.9486 -0.0107 0.143 Uiso 1 1 calc R
H12B H 0.8697 1.0169 0.0503 0.143 Uiso 1 1 calc R
H12C H 0.7435 0.9533 0.0340 0.143 Uiso 1 1 calc R

loop_
_atom_site_aniso_label
_atom_site_aniso_U_11
_atom_site_aniso_U_22
_atom_site_aniso_U_33
_atom_site_aniso_U_23
_atom_site_aniso_U_13
_atom_site_aniso_U_12
C1 0.097(3) 0.112(4) 0.055(2) -0.024(2) 0.024(2) -0.074(3)
C2 0.090(3) 0.121(4) 0.063(2) -0.020(3) 0.025(2) -0.072(3)
C3 0.147(8) 0.232(10) 0.253(11) -0.019(10) 0.067(8) -0.003(7)
C4 0.183(7) 0.121(5) 0.293(10) -0.095(5) 0.133(7) -0.104(4)
C5 0.173(7) 0.298(9) 0.075(3) 0.032(5) -0.033(4) -0.179(6)
N1 0.0547(18) 0.0637(19) 0.0371(14) -0.0015(13) 0.0039(12) -0.0313(15)
S1 0.0372(5) 0.0483(5) 0.0467(5) 0.0043(3) 0.0046(4) -0.0098(3)
O1 0.0498(15) 0.0710(17) 0.0644(16) 0.0296(13) -0.0174(13) -0.0255(13)
O2 0.0627(18) 0.0488(14) 0.0805(18) -0.0044(13) 0.0312(15) -0.0008(13)
C6 0.0296(14) 0.0473(16) 0.0297(13) -0.0056(12) 0.0052(11) -0.0088(12)
C7 0.061(2) 0.067(2) 0.0447(18) -0.0048(16) 0.0233(17) 0.0063(18)
C8 0.058(2) 0.068(3) 0.081(3) 0.003(2) 0.033(2) 0.020(2)
C9 0.0345(17) 0.059(2) 0.078(2) 0.0184(19) 0.0048(17) -0.0019(15)
C10 0.063(2) 0.062(2) 0.0383(16) 0.0090(15) 0.0008(15) -0.0202(18)
C11 0.059(2) 0.0465(17) 0.0324(14) -0.0077(12) 0.0140(14) -0.0139(15)
C12 0.053(3) 0.088(3) 0.144(5) 0.056(4) 0.014(3) 0.009(2)

loop_
_atom_type_symbol
_atom_type_description
_atom_type_scat_dispersion_real
_atom_type_scat_dispersion_imag
_atom_type_scat_source
C C 0.0033 0.0016 'International Tables Vol C Tables 4.2.6.8 and 6.1.1.4'
H H 0.0000 0.0000 'International Tables Vol C Tables 4.2.6.8 and 6.1.1.4'
N N 0.0061 0.0033 'International Tables Vol C Tables 4.2.6.8 and 6.1.1.4'
O O 0.0106 0.0060 'International Tables Vol C Tables 4.2.6.8 and 6.1.1.4'
S S 0.1246 0.1234 'International Tables Vol C Tables 4.2.6.8 and 6.1.1.4'

loop_
_geom_angle_atom_site_label_1
_geom_angle_atom_site_label_2
_geom_angle_atom_site_label_3
_geom_angle
C5 C1 N1 112.1(4)
C5 C1 C2 116.7(6)
N1 C1 C2 107.2(3)
C5 C1 C4 107.8(7)
N1 C1 C4 108.0(5)
C2 C1 C4 104.4(5)
C3 C2 C1 107.1(7)
C3 C2 H2A 110.3
C1 C2 H2A 110.3
C3 C2 H2B 110.3
C1 C2 H2B 110.3
H2A C2 H2B 108.6
C2 C3 H3A 109.5
C2 C3 H3B 109.5
H3A C3 H3B 109.5
C2 C3 H3C 109.5
H3A C3 H3C 109.5
H3B C3 H3C 109.5
C1 C4 H4A 109.5
C1 C4 H4B 109.5
H4A C4 H4B 109.5
C1 C4 H4C 109.5
H4A C4 H4C 109.5
H4B C4 H4C 109.5
C1 C5 H5A 109.5
C1 C5 H5B 109.5
H5A C5 H5B 109.5
C1 C5 H5C 109.5
H5A C5 H5C 109.5
H5B C5 H5C 109.5
C1 N1 S1 129.1(3)
C1 N1 H1A 115.4
S1 N1 H1A 115.4
O2 S1 O1 118.7(2)
O2 S1 N1 109.79(16)
O1 S1 N1 105.22(16)
O2 S1 C6 107.33(16)
O1 S1 C6 106.67(16)
N1 S1 C6 108.77(17)
C11 C6 C7 119.4(3)
C11 C6 S1 120.4(2)
C7 C6 S1 120.1(2)
C8 C7 C6 120.6(3)
C8 C7 H7A 119.7
C6 C7 H7A 119.7
C7 C8 C9 120.8(4)
C7 C8 H8A 119.6
C9 C8 H8A 119.6
C10 C9 C8 118.5(4)
C10 C9 C12 120.9(4)
C8 C9 C12 120.6(4)
C9 C10 C11 121.1(3)
C9 C10 H10A 119.5
C11 C10 H10A 119.5
C10 C11 C6 119.6(3)
C10 C11 H11A 120.2
C6 C11 H11A 120.2
C9 C12 H12A 109.5
C9 C12 H12B 109.5
H12A C12 H12B 109.5
C9 C12 H12C 109.5
H12A C12 H12C 109.5
H12B C12 H12C 109.5

loop_
_geom_bond_atom_site_label_1
_geom_bond_atom_site_label_2
_geom_bond_distance
C1 C5 1.460(8)
C1 N1 1.470(5)
C1 C2 1.497(6)
C1 C4 1.661(10)
C2 C3 1.426(13)
C2 H2A 0.9700
C2 H2B 0.9700
C3 H3A 0.9600
C3 H3B 0.9600
C3 H3C 0.9600
C4 H4A 0.9600
C4 H4B 0.9600
C4 H4C 0.9600
C5 H5A 0.9600
C5 H5B 0.9600
C5 H5C 0.9600
N1 S1 1.595(3)
N1 H1A 0.8600
S1 O2 1.434(3)
S1 O1 1.437(3)
S1 C6 1.755(3)
C6 C11 1.387(4)
C6 C7 1.388(5)
C7 C8 1.352(6)
C7 H7A 0.9300
C8 C9 1.400(6)
C8 H8A 0.9300
C9 C10 1.378(6)
C9 C12 1.503(6)
C10 C11 1.381(5)
C10 H10A 0.9300
C11 H11A 0.9300
C12 H12A 0.9600
C12 H12B 0.9600
C12 H12C 0.9600
